data_4304067
loop_
_publ_author_name
'Lucie Norel'
'Fabrice Pointillart'
'Cyrille Train'
'Lise-Marie Chamoreau'
'Kamal Boubekeur'
'Yves Journaux'
'Aaron Brieger'
'David J. R. Brook'

_publ_contact_author_address
;Laboratoire de Chimie Inorganique et Mat\'eriaux Mol\'eculaires, UMR 7071,
IFR 2769,
Universit\'e Pierre et Marie Curie-Paris6, case 42,
4 place Jussieu
F75252 Paris cedex 5
;
_publ_contact_author_email train@ccr.jussieu.fr
_publ_contact_author_name 'Train, Cyrille'
_publ_section_title
;
Imidazole-Substituted Oxoverdazyl Radical As a Mediator of Intramolecular
and Intermolecular Exchange Interaction
;
_journal_name_full 'Inorganic Chemistry'
_journal_page_first 2396
_journal_page_last 2403
_journal_paper_doi 10.1021/ic701400b
_journal_volume 47
_journal_year 2008
_chemical_compound_source 'synthesis as described'
_chemical_formula_moiety 'C7 H19 N6 O6'
_chemical_formula_sum 'C7 H19 N6 O6'
_chemical_formula_weight 283.28
_chemical_name_systematic 3-(2-imidazol)-1,5-dimethyl-6-oxoverdazyl
_space_group_IT_number 2
_symmetry_cell_setting triclinic
_symmetry_Int_Tables_number 2
_symmetry_space_group_name_Hall '-P 1'
_symmetry_space_group_name_H-M 'P -1'
_atom_sites_solution_hydrogens geom
_atom_sites_solution_primary direct
_atom_sites_solution_secondary difmap
_audit_creation_date 2007-07-06T00:15:41-00:00
_audit_creation_method 'WinGX routine CIF_UPDATE'
_cell_angle_alpha 83.275(4)
_cell_angle_beta 71.895(4)
_cell_angle_gamma 76.380(3)
_cell_formula_units_Z 2
_cell_length_a 6.7838(5)
_cell_length_b 10.4162(7)
_cell_length_c 10.7447(7)
_cell_measurement_reflns_used 2710
_cell_measurement_temperature 100(2)
_cell_measurement_theta_max 28.32
_cell_measurement_theta_min 2.77
_cell_measurement_wavelength 0.71073
_cell_volume 700.56(9)
_computing_cell_refinement 'Bruker APEX2'
_computing_data_collection 'Bruker APEX2'
_computing_data_reduction 'Bruker APEX2'
_computing_molecular_graphics 'Ortep-3 for Windows (Farrugia, 1997)'
_computing_publication_material 'WinGX publication routines (Farrugia, 1999)'
_computing_structure_refinement 'SHELXL-97 (Sheldrick, 1997)'
_computing_structure_solution 'SHELXS-86 (Sheldrick, 1986)'
_diffrn_ambient_temperature 100(2)
_diffrn_measured_fraction_theta_full 0.968
_diffrn_measured_fraction_theta_max 0.966
_diffrn_measurement_device_type 'Bruker APEX2 kappa'
_diffrn_measurement_method 'Bruker APEX2'
_diffrn_radiation_monochromator graphite
_diffrn_radiation_probe x-ray
_diffrn_radiation_source 'fine focus sealed tube'
_diffrn_radiation_type MoK\a
_diffrn_radiation_wavelength 0.71073
_diffrn_reflns_av_R_equivalents 0.0418
_diffrn_reflns_av_unetI/netI 0.0598
_diffrn_reflns_limit_h_max 9
_diffrn_reflns_limit_h_min -8
_diffrn_reflns_limit_k_max 13
_diffrn_reflns_limit_k_min -13
_diffrn_reflns_limit_l_max 14
_diffrn_reflns_limit_l_min 0
_diffrn_reflns_number 14457
_diffrn_reflns_theta_full 28.3
_diffrn_reflns_theta_max 28.32
_diffrn_reflns_theta_min 2.77
_exptl_absorpt_coefficient_mu 0.116
_exptl_absorpt_correction_type none
_exptl_crystal_colour red
_exptl_crystal_density_diffrn 1.343
_exptl_crystal_density_method 'not measured'
_exptl_crystal_description rhomb
_exptl_crystal_F_000 302
_exptl_crystal_size_max 0.15
_exptl_crystal_size_mid 0.15
_exptl_crystal_size_min 0.06
_refine_diff_density_max 0.942
_refine_diff_density_min -0.488
_refine_diff_density_rms 0.074
_refine_ls_extinction_method none
_refine_ls_goodness_of_fit_ref 1.079
_refine_ls_hydrogen_treatment constr
_refine_ls_matrix_type full
_refine_ls_number_parameters 174
_refine_ls_number_reflns 3374
_refine_ls_number_restraints 0
_refine_ls_restrained_S_all 1.079
_refine_ls_R_factor_all 0.1163
_refine_ls_R_factor_gt 0.0673
_refine_ls_shift/su_max 0
_refine_ls_shift/su_mean 0
_refine_ls_structure_factor_coef Fsqd
_refine_ls_weighting_details 'calc w=1/[\s^2^(Fo^2^)+(0.1343P)^2^+0.0000P] where P=(Fo^2^+2Fc^2^)/3'
_refine_ls_weighting_scheme calc
_refine_ls_wR_factor_gt 0.2045
_refine_ls_wR_factor_ref 0.228
_reflns_number_gt 1982
_reflns_number_total 3380
_reflns_threshold_expression >2sigma(I)
_cod_data_source_file ic701400b-file004.cif
_cod_data_source_block brok
_cod_original_cell_volume 700.56(8)
_cod_database_code 4304067

loop_
_symmetry_equiv_pos_as_xyz
'x, y, z'
'-x, -y, -z'

loop_
_atom_site_label
_atom_site_type_symbol
_atom_site_fract_x
_atom_site_fract_y
_atom_site_fract_z
_atom_site_U_iso_or_equiv
_atom_site_adp_type
_atom_site_occupancy
_atom_site_symmetry_multiplicity
_atom_site_calc_flag
_atom_site_refinement_flags
_atom_site_disorder_assembly
_atom_site_disorder_group
N5 N 0.2876(3) 0.3813(2) -0.1415(2) 0.0306(5) Uani 1 1 d . . .
C4 C 0.2889(4) 0.2471(3) -0.1323(3) 0.0322(6) Uani 1 1 d . . .
C5 C 0.2668(4) 0.2012(2) -0.0072(3) 0.0336(7) Uani 1 1 d . . .
N6 N 0.2495(3) 0.3068(2) 0.0647(2) 0.0293(5) Uani 1 1 d . . .
C3 C 0.2635(4) 0.4124(2) -0.0204(3) 0.0268(6) Uani 1 1 d . . .
C2 C 0.2490(3) 0.5450(2) 0.0208(3) 0.0267(6) Uani 1 1 d . . .
N1 N 0.2731(3) 0.6393(2) -0.0744(2) 0.0307(5) Uani 1 1 d . . .
N2 N 0.2538(3) 0.7615(2) -0.0296(2) 0.0303(5) Uani 1 1 d . . .
C1 C 0.2068(4) 0.7878(2) 0.0998(3) 0.0295(6) Uani 1 1 d . . .
N3 N 0.1922(3) 0.67882(19) 0.1851(2) 0.0303(5) Uani 1 1 d . . .
N4 N 0.2145(3) 0.55470(19) 0.1476(2) 0.0297(5) Uani 1 1 d . . .
C6 C 0.2799(4) 0.8689(3) -0.1304(3) 0.0403(7) Uani 1 1 d . . .
H6A H 0.1491 0.9373 -0.1132 0.06 Uiso 1 1 calc R . .
H6B H 0.3103 0.8341 -0.2168 0.06 Uiso 1 1 calc R . .
H6C H 0.3978 0.9072 -0.1286 0.06 Uiso 1 1 calc R . .
O1 O 0.1782(3) 0.90021(16) 0.13676(19) 0.0365(5) Uani 1 1 d . . .
C7 C 0.1454(5) 0.6941(3) 0.3256(3) 0.0403(7) Uani 1 1 d . . .
H7A H 0.1367 0.6081 0.3727 0.06 Uiso 1 1 calc R . .
H7B H 0.0098 0.7565 0.357 0.06 Uiso 1 1 calc R . .
H7C H 0.2585 0.7277 0.3413 0.06 Uiso 1 1 calc R . .
O2 O 0.4084(3) 0.34264(17) 0.46029(19) 0.0378(5) Uani 1 1 d . . .
O3 O 0.2471(3) 0.53938(17) 0.63722(18) 0.0349(5) Uani 1 1 d . . .
O4 O -0.1398(3) 0.71412(17) 0.66335(19) 0.0363(5) Uani 1 1 d . . .
O5 O -0.4800(4) 0.9049(2) 0.4182(2) 0.0642(7) Uani 1 1 d . . .
O6 O -0.8603(4) 1.0191(2) 0.3731(2) 0.0608(7) Uani 1 1 d . . .
H4 H 0.2897 0.2009 -0.204 0.04 Uiso 1 1 d . . .
H5 H 0.2541 0.1148 0.03 0.035 Uiso 1 1 d . . .
H1N2 H 0.2384 0.2956 0.1487 0.093 Uiso 1 1 d . . .
H02A H 0.3489 0.4193 0.5293 0.08 Uiso 1 1 d . . .
H02B H 0.4494 0.247 0.5003 0.08 Uiso 1 1 d . . .
H03A H 0.2539 0.4866 0.7149 0.08 Uiso 1 1 d . . .
H03B H 0.1048 0.5999 0.6536 0.08 Uiso 1 1 d . . .
H04A H -0.2408 0.6857 0.6462 0.08 Uiso 1 1 d . . .
H04B H -0.1677 0.8193 0.6796 0.08 Uiso 1 1 d . . .
H05A H -0.3775 0.9201 0.3808 0.08 Uiso 1 1 d . . .
H05B H -0.4758 0.9287 0.506 0.08 Uiso 1 1 d . . .
H06A H -0.845 0.9891 0.2826 0.08 Uiso 1 1 d . . .
H06B H -0.9719 1.031 0.3975 0.08 Uiso 1 1 d . . .

loop_
_atom_site_aniso_label
_atom_site_aniso_U_11
_atom_site_aniso_U_22
_atom_site_aniso_U_33
_atom_site_aniso_U_23
_atom_site_aniso_U_13
_atom_site_aniso_U_12
N5 0.0244(11) 0.0285(12) 0.0414(14) -0.0091(10) -0.0122(10) -0.0032(9)
C4 0.0279(13) 0.0296(14) 0.0420(18) -0.0102(12) -0.0133(12) -0.0034(11)
C5 0.0282(13) 0.0237(13) 0.0537(19) -0.0088(12) -0.0182(12) -0.0031(10)
N6 0.0277(11) 0.0244(11) 0.0388(13) -0.0055(9) -0.0148(9) -0.0026(8)
C3 0.0184(11) 0.0259(13) 0.0375(16) -0.0063(11) -0.0110(10) -0.0010(9)
C2 0.0144(11) 0.0251(13) 0.0407(16) -0.0042(11) -0.0109(10) 0.0008(9)
N1 0.0255(11) 0.0248(11) 0.0420(14) -0.0062(10) -0.0148(10) 0.0032(8)
N2 0.0272(11) 0.0200(10) 0.0416(14) -0.0027(9) -0.0122(10) 0.0023(8)
C1 0.0207(12) 0.0229(13) 0.0433(17) -0.0047(11) -0.0117(11) 0.0033(10)
N3 0.0272(11) 0.0212(11) 0.0428(14) -0.0070(9) -0.0126(10) 0.0003(8)
N4 0.0236(11) 0.0216(11) 0.0443(15) -0.0074(9) -0.0113(10) -0.0008(8)
C6 0.0362(15) 0.0318(15) 0.0483(19) -0.0010(13) -0.0130(13) 0.0016(12)
O1 0.0336(10) 0.0228(10) 0.0530(13) -0.0087(8) -0.0158(9) 0.0016(8)
C7 0.0491(17) 0.0314(14) 0.0414(18) -0.0070(12) -0.0158(14) -0.0047(13)
O2 0.0424(11) 0.0265(10) 0.0455(12) -0.0058(8) -0.0146(9) -0.0049(8)
O3 0.0337(10) 0.0322(10) 0.0381(11) -0.0062(8) -0.0127(8) -0.0008(8)
O4 0.0412(11) 0.0276(10) 0.0428(12) -0.0061(8) -0.0165(9) -0.0044(8)
O5 0.0836(18) 0.0509(14) 0.0623(17) -0.0125(12) -0.0281(14) -0.0084(13)
O6 0.0772(17) 0.0400(13) 0.0684(17) -0.0093(11) -0.0228(13) -0.0129(12)

loop_
_atom_type_symbol
_atom_type_description
_atom_type_scat_dispersion_real
_atom_type_scat_dispersion_imag
_atom_type_scat_source
C C 0.0033 0.0016 'International Tables Vol C Tables 4.2.6.8 and 6.1.1.4'
H H 0 0 'International Tables Vol C Tables 4.2.6.8 and 6.1.1.4'
N N 0.0061 0.0033 'International Tables Vol C Tables 4.2.6.8 and 6.1.1.4'
O O 0.0106 0.006 'International Tables Vol C Tables 4.2.6.8 and 6.1.1.4'

loop_
_geom_angle_atom_site_label_1
_geom_angle_atom_site_label_2
_geom_angle_atom_site_label_3
_geom_angle
_geom_angle_site_symmetry_1
_geom_angle_site_symmetry_3
_geom_angle_publ_flag
C3 N5 C4 105.2(2) . . ?
C5 C4 N5 109.4(2) . . ?
C5 C4 H4 127.7 . . ?
N5 C4 H4 122.6 . . ?
C4 C5 N6 107.2(2) . . ?
C4 C5 H5 128.7 . . ?
N6 C5 H5 123.9 . . ?
C3 N6 C5 106.4(2) . . ?
C3 N6 H1N2 133 . . ?
C5 N6 H1N2 120.6 . . ?
N5 C3 N6 111.8(2) . . ?
N5 C3 C2 125.8(2) . . ?
N6 C3 C2 122.3(2) . . ?
N4 C2 N1 128.5(2) . . ?
N4 C2 C3 115.6(2) . . ?
N1 C2 C3 115.9(2) . . ?
C2 N1 N2 113.2(2) . . ?
C1 N2 N1 124.7(2) . . ?
C1 N2 C6 119.7(2) . . ?
N1 N2 C6 115.6(2) . . ?
O1 C1 N2 122.7(2) . . ?
O1 C1 N3 122.7(3) . . ?
N2 C1 N3 114.6(2) . . ?
N4 N3 C1 123.9(2) . . ?
N4 N3 C7 116.4(2) . . ?
C1 N3 C7 119.7(2) . . ?
C2 N4 N3 115.0(2) . . ?
N2 C6 H6A 109.5 . . ?
N2 C6 H6B 109.5 . . ?
H6A C6 H6B 109.5 . . ?
N2 C6 H6C 109.5 . . ?
H6A C6 H6C 109.5 . . ?
H6B C6 H6C 109.5 . . ?
N3 C7 H7A 109.5 . . ?
N3 C7 H7B 109.5 . . ?
H7A C7 H7B 109.5 . . ?
N3 C7 H7C 109.5 . . ?
H7A C7 H7C 109.5 . . ?
H7B C7 H7C 109.5 . . ?
H02A O2 H02B 115.2 . . ?
H03A O3 H03B 109.1 . . ?
H04A O4 H04B 117.6 . . ?
H05A O5 H05B 95.6 . . ?
H06A O6 H06B 98 . . ?

loop_
_geom_bond_atom_site_label_1
_geom_bond_atom_site_label_2
_geom_bond_distance
_geom_bond_site_symmetry_2
_geom_bond_publ_flag
N5 C3 1.329(3) . ?
N5 C4 1.387(3) . ?
C4 C5 1.348(4) . ?
C4 H4 0.9531 . ?
C5 N6 1.379(3) . ?
C5 H5 0.9533 . ?
N6 C3 1.348(3) . ?
N6 H1N2 0.8778 . ?
C3 C2 1.472(3) . ?
C2 N4 1.320(3) . ?
C2 N1 1.332(3) . ?
N1 N2 1.376(3) . ?
N2 C1 1.371(3) . ?
N2 C6 1.466(4) . ?
C1 O1 1.234(3) . ?
C1 N3 1.375(3) . ?
N3 N4 1.360(3) . ?
N3 C7 1.463(4) . ?
C6 H6A 0.98 . ?
C6 H6B 0.98 . ?
C6 H6C 0.98 . ?
C7 H7A 0.98 . ?
C7 H7B 0.98 . ?
C7 H7C 0.98 . ?
O2 H02A 1.073 . ?
O2 H02B 1.0479 . ?
O3 H03A 0.9515 . ?
O3 H03B 0.9972 . ?
O4 H04A 0.8822 . ?
O4 H04B 1.0923 . ?
O5 H05A 0.7301 . ?
O5 H05B 1.0136 . ?
O6 H06A 1.0235 . ?
O6 H06B 0.7051 . ?

loop_
_geom_torsion_atom_site_label_1
_geom_torsion_atom_site_label_2
_geom_torsion_atom_site_label_3
_geom_torsion_atom_site_label_4
_geom_torsion
_geom_torsion_site_symmetry_1
_geom_torsion_site_symmetry_2
_geom_torsion_site_symmetry_3
_geom_torsion_site_symmetry_4
_geom_torsion_publ_flag
C3 N5 C4 C5 -0.3(3) . . . . ?
N5 C4 C5 N6 0.4(3) . . . . ?
C4 C5 N6 C3 -0.4(3) . . . . ?
C4 N5 C3 N6 0.0(3) . . . . ?
C4 N5 C3 C2 -178.9(2) . . . . ?
C5 N6 C3 N5 0.2(3) . . . . ?
C5 N6 C3 C2 179.3(2) . . . . ?
N5 C3 C2 N4 176.7(2) . . . . ?
N6 C3 C2 N4 -2.1(3) . . . . ?
N5 C3 C2 N1 -3.5(3) . . . . ?
N6 C3 C2 N1 177.7(2) . . . . ?
N4 C2 N1 N2 -1.4(3) . . . . ?
C3 C2 N1 N2 178.77(18) . . . . ?
C2 N1 N2 C1 -2.3(3) . . . . ?
C2 N1 N2 C6 179.7(2) . . . . ?
N1 N2 C1 O1 -175.5(2) . . . . ?
C6 N2 C1 O1 2.4(4) . . . . ?
N1 N2 C1 N3 4.0(3) . . . . ?
C6 N2 C1 N3 -178.2(2) . . . . ?
O1 C1 N3 N4 177.3(2) . . . . ?
N2 C1 N3 N4 -2.2(3) . . . . ?
O1 C1 N3 C7 -1.3(4) . . . . ?
N2 C1 N3 C7 179.2(2) . . . . ?
N1 C2 N4 N3 3.0(3) . . . . ?
C3 C2 N4 N3 -177.23(18) . . . . ?
C1 N3 N4 C2 -0.9(3) . . . . ?
C7 N3 N4 C2 177.7(2) . . . . ?
